data_1573215
loop_
_publ_author_name
'Xu, Zurong'
'Zhu, Dong'
'Wu, Rui'
'Zhu, Shifa'

_publ_section_title
;
 Tandem Rh(II)-catalyzed 1,3-acyloxy migration/intermolecular [2+2]
 cycloaddition of electronically deficient propargylic esters with alkenes
 and alkynes
;
_journal_name_full 'Chemical Science'
_journal_paper_doi 10.1039/D4SC06458E
_journal_year 2024
_chemical_formula_moiety 'C16 H14 O5'
_chemical_formula_sum 'C16 H14 O5'
_chemical_formula_weight 286.27
_space_group_crystal_system monoclinic
_space_group_IT_number 4
_space_group_name_Hall 'P 2yb'
_space_group_name_H-M_alt 'P 1 21 1'
_atom_sites_solution_hydrogens geom
_atom_sites_solution_primary dual
_audit_creation_date 2021-11-27
_audit_creation_method
;
Olex2 1.3
(compiled 2020.11.12 svn.r5f609507 for OlexSys, GUI svn.r6408)
;
_audit_update_record
;
2024-02-27 deposited with the CCDC.	2024-11-18 downloaded from the CCDC.
;
_cell_angle_alpha 90
_cell_angle_beta 92.683(5)
_cell_angle_gamma 90
_cell_formula_units_Z 2
_cell_length_a 6.7856(4)
_cell_length_b 6.0442(4)
_cell_length_c 16.6292(9)
_cell_measurement_reflns_used 2083
_cell_measurement_temperature 149.99(10)
_cell_measurement_theta_max 73.3590
_cell_measurement_theta_min 5.3060
_cell_volume 681.27(7)
_computing_cell_refinement 'CrysAlisPro 1.171.38.43f (Rigaku OD, 2015)'
_computing_data_collection 'CrysAlisPro 1.171.38.43f (Rigaku OD, 2015)'
_computing_data_reduction 'CrysAlisPro 1.171.38.43f (Rigaku OD, 2015)'
_computing_molecular_graphics 'Olex2 1.3 (Dolomanov et al., 2009)'
_computing_publication_material 'Olex2 1.3 (Dolomanov et al., 2009)'
_computing_structure_refinement 'SHELXL 2018/3 (Sheldrick, 2015)'
_computing_structure_solution 'SHELXT 2018/2 (Sheldrick, 2018)'
_diffrn_ambient_environment N~2~
_diffrn_ambient_temperature 149.99(10)
_diffrn_detector 'CCD plate'
_diffrn_detector_area_resol_mean 5.2684
_diffrn_detector_type AtlasS2
_diffrn_measured_fraction_theta_full 0.998
_diffrn_measured_fraction_theta_max 0.962
_diffrn_measurement_details
;
List of Runs (angles in degrees, time in seconds):

  # Type    Start    End  Width  t~exp~   \w     \q     \k     \f   Frames
#--------------------------------------------------------------------------
  1  \w     -2.00  61.00   1.00    1.00    --   40.73 -57.00   0.00   63
  2  \w     31.00 134.00   1.00    1.00    --  106.95 -30.00 -90.00  103
  3  \w     93.00 119.00   1.00    1.00    --  106.95-125.00-180.00   26
  4  \w     54.00  80.00   1.00    1.00    --  106.95-125.00-180.00   26
  5  \w     26.00 101.00   1.00    1.00    --  106.95 -95.00  90.00   75
  6  \w     86.00 111.00   1.00    1.00    --  106.95  45.00  90.00   25
  7  \w    132.00 164.00   1.00    1.00    --  106.95  45.00  90.00   32
  8  \w    115.00 177.00   1.00    1.00    --  106.95 125.00  60.00   62
  9  \w     94.00 170.00   1.00    1.00    --  106.95 125.00   0.00   76
 10  \w    -34.00   3.00   1.00    1.00    --   40.73 -77.00 150.00   37
 11  \w    -67.00  31.00   1.00    1.00    --  -40.73  57.00-120.00   98
;
_diffrn_measurement_device 'four-circle diffractometer'
_diffrn_measurement_device_type 'SuperNova, Dual, Cu at zero, AtlasS2'
_diffrn_measurement_method '\w scans'
_diffrn_orient_matrix_type 'CrysAlisPro convention (1999,Acta A55,543-557)'
_diffrn_orient_matrix_UB_11 0.0012453000
_diffrn_orient_matrix_UB_12 0.2295785000
_diffrn_orient_matrix_UB_13 0.0402826000
_diffrn_orient_matrix_UB_21 0.0244265000
_diffrn_orient_matrix_UB_22 -0.1101374000
_diffrn_orient_matrix_UB_23 0.0833625000
_diffrn_orient_matrix_UB_31 0.2260592000
_diffrn_orient_matrix_UB_32 0.0107062000
_diffrn_orient_matrix_UB_33 -0.0048817000
_diffrn_radiation_monochromator mirror
_diffrn_radiation_probe x-ray
_diffrn_radiation_type 'Cu K\a'
_diffrn_radiation_wavelength 1.54184
_diffrn_reflns_av_R_equivalents 0.0449
_diffrn_reflns_av_unetI/netI 0.0340
_diffrn_reflns_Laue_measured_fraction_full 0.998
_diffrn_reflns_Laue_measured_fraction_max 0.962
_diffrn_reflns_limit_h_max 8
_diffrn_reflns_limit_h_min -5
_diffrn_reflns_limit_k_max 7
_diffrn_reflns_limit_k_min -6
_diffrn_reflns_limit_l_max 19
_diffrn_reflns_limit_l_min -20
_diffrn_reflns_number 2502
_diffrn_reflns_point_group_measured_fraction_full 0.727
_diffrn_reflns_point_group_measured_fraction_max 0.688
_diffrn_reflns_theta_full 67.684
_diffrn_reflns_theta_max 73.435
_diffrn_reflns_theta_min 2.660
_diffrn_source 'micro-focus sealed X-ray tube'
_diffrn_source_type 'SuperNova (Cu) X-ray Source'
_exptl_absorpt_coefficient_mu 0.871
_exptl_absorpt_correction_T_max 1.00000
_exptl_absorpt_correction_T_min 0.77547
_exptl_absorpt_correction_type multi-scan
_exptl_absorpt_process_details
;
CrysAlisPro 1.171.38.43f (Rigaku Oxford Diffraction, 2015)
Empirical absorption correction using spherical harmonics,
 implemented in SCALE3 ABSPACK scaling algorithm.
;
_exptl_crystal_colour yellow
_exptl_crystal_colour_primary yellow
_exptl_crystal_density_diffrn 1.396
_exptl_crystal_description block
_exptl_crystal_F_000 300
_exptl_crystal_size_max 0.14
_exptl_crystal_size_mid 0.12
_exptl_crystal_size_min 0.11
_refine_diff_density_max 0.526
_refine_diff_density_min -0.362
_refine_diff_density_rms 0.107
_refine_ls_abs_structure_details
;
 Flack x determined using 415 quotients [(I+)-(I-)]/[(I+)+(I-)]
 (Parsons, Flack and Wagner, Acta Cryst. B69 (2013) 249-259).
;
_refine_ls_abs_structure_Flack -0.1(3)
_refine_ls_extinction_coef 0.0157(18)
_refine_ls_extinction_expression Fc^*^=kFc[1+0.001xFc^2^\l^3^/sin(2\q)]^-1/4^
_refine_ls_extinction_method 'SHELXL-2018/3 (Sheldrick 2018)'
_refine_ls_goodness_of_fit_ref 1.141
_refine_ls_hydrogen_treatment constr
_refine_ls_matrix_type full
_refine_ls_number_parameters 193
_refine_ls_number_reflns 1897
_refine_ls_number_restraints 1
_refine_ls_restrained_S_all 1.141
_refine_ls_R_factor_all 0.0853
_refine_ls_R_factor_gt 0.0834
_refine_ls_shift/su_max 0.008
_refine_ls_shift/su_mean 0.000
_refine_ls_structure_factor_coef Fsqd
_refine_ls_weighting_details 'w=1/[\s^2^(Fo^2^)+(0.0728P)^2^+3.7566P] where P=(Fo^2^+2Fc^2^)/3'
_refine_ls_weighting_scheme calc
_refine_ls_wR_factor_gt 0.2455
_refine_ls_wR_factor_ref 0.2464
_reflns_Friedel_coverage 0.302
_reflns_Friedel_fraction_full 0.393
_reflns_Friedel_fraction_max 0.355
_reflns_number_gt 1864
_reflns_number_total 1897
_reflns_threshold_expression 'I > 2\s(I)'
_cod_data_source_file d4sc06458e2.cif
_cod_data_source_block 179-4
_cod_database_code 1573215
_shelx_shelxl_version_number 2018/3
_shelx_space_group_comment
;
The symmetry employed for this shelxl refinement is uniquely defined
by the following loop, which should always be used as a source of
symmetry information in preference to the above space-group names.
They are only intended as comments.
;
_reflns_odcompleteness_completeness 99.78
_reflns_odcompleteness_iscentric 1
_reflns_odcompleteness_theta 66.97
_olex2_refinement_description
;
1. Fixed Uiso
 At 1.2 times of:
  All C(H) groups, All C(H,H) groups
 At 1.5 times of:
  All C(H,H,H) groups
2.a Secondary CH2 refined with riding coordinates:
 C8(H8A,H8B)
2.b Aromatic/amide H refined with riding coordinates:
 C2(H2), C3(H3), C5(H5), C6(H6), C10(H10), C12(H12)
2.c Idealised Me refined as rotating group:
 C14(H14A,H14B,H14C), C16(H16A,H16B,H16C)
;
_olex2_submission_special_instructions 'No special instructions were received'
_oxdiff_exptl_absorpt_empirical_details
;
Empirical correction (ABSPACK) includes:
- Absorption correction using spherical harmonics
- Frame scaling
;
_oxdiff_exptl_absorpt_empirical_full_max 1.502
_oxdiff_exptl_absorpt_empirical_full_min 0.480

loop_
_space_group_symop_operation_xyz
'x, y, z'
'-x, y+1/2, -z'

loop_
_atom_site_label
_atom_site_type_symbol
_atom_site_fract_x
_atom_site_fract_y
_atom_site_fract_z
_atom_site_U_iso_or_equiv
_atom_site_adp_type
_atom_site_occupancy
_atom_site_site_symmetry_order
_atom_site_calc_flag
_atom_site_refinement_flags_posn
_atom_site_refinement_flags_adp
_atom_site_refinement_flags_occupancy
_atom_site_disorder_assembly
_atom_site_disorder_group
O1 O -0.2023(4) 0.1630(7) 0.0983(2) 0.0340(9) Uani 1 1 d . . . . .
O2 O -0.2364(5) 0.5097(8) 0.0509(2) 0.0489(11) Uani 1 1 d . . . . .
O3 O 1.3049(4) 0.8989(6) 0.3666(2) 0.0313(9) Uani 1 1 d . . . . .
O4 O 1.1353(4) 0.4848(6) 0.39109(17) 0.0239(7) Uani 1 1 d . . . . .
O5 O 1.1424(5) 0.6494(7) 0.5123(2) 0.0349(9) Uani 1 1 d . . . . .
C1 C 0.0426(6) 0.4200(9) 0.1366(3) 0.0259(11) Uani 1 1 d . . . . .
C2 C 0.1268(6) 0.6288(9) 0.1318(3) 0.0271(11) Uani 1 1 d . . . . .
H2 H 0.065165 0.737710 0.100148 0.033 Uiso 1 1 calc R U . . .
C3 C 0.3034(6) 0.6747(9) 0.1744(2) 0.0234(10) Uani 1 1 d . . . . .
H3 H 0.358220 0.815403 0.171695 0.028 Uiso 1 1 calc R U . . .
C4 C 0.3990(6) 0.5125(8) 0.2212(2) 0.0224(10) Uani 1 1 d . . . . .
C5 C 0.3120(6) 0.3029(8) 0.2268(3) 0.0238(11) Uani 1 1 d . . . . .
H5 H 0.373105 0.193487 0.258377 0.029 Uiso 1 1 calc R U . . .
C6 C 0.1347(7) 0.2593(9) 0.1849(3) 0.0300(12) Uani 1 1 d . . . . .
H6 H 0.076607 0.120689 0.189314 0.036 Uiso 1 1 calc R U . . .
C7 C 0.5837(6) 0.5587(8) 0.2657(3) 0.0244(11) Uani 1 1 d . . . . .
C8 C 0.7062(6) 0.7681(9) 0.2709(3) 0.0240(11) Uani 1 1 d . . . . .
H8A H 0.645955 0.889548 0.298994 0.029 Uiso 1 1 calc R U . . .
H8B H 0.758111 0.815634 0.220392 0.029 Uiso 1 1 calc R U . . .
C9 C 0.8482(6) 0.6245(9) 0.3238(3) 0.0251(11) Uani 1 1 d . . . . .
C10 C 0.7132(6) 0.4399(8) 0.3134(3) 0.0270(12) Uani 1 1 d . . . . .
H10 H 0.714517 0.295006 0.332269 0.032 Uiso 1 1 calc R U . . .
C11 C 1.0278(6) 0.6586(9) 0.3572(2) 0.0236(10) Uani 1 1 d . . . . .
C12 C 1.1272(6) 0.8706(8) 0.3516(3) 0.0250(11) Uani 1 1 d . . . . .
H12 H 1.051838 0.992770 0.335619 0.030 Uiso 1 1 calc R U . . .
C13 C 1.1993(6) 0.5012(9) 0.4699(3) 0.0268(11) Uani 1 1 d . . . . .
C14 C 1.3393(7) 0.3250(10) 0.4927(3) 0.0310(12) Uani 1 1 d . . . . .
H14A H 1.274253 0.184241 0.488072 0.046 Uiso 1 1 calc R U . . .
H14B H 1.387466 0.346895 0.547354 0.046 Uiso 1 1 calc R U . . .
H14C H 1.447808 0.328545 0.457744 0.046 Uiso 1 1 calc R U . . .
C15 C -0.1464(6) 0.3769(10) 0.0904(3) 0.0283(12) Uani 1 1 d . . . . .
C16 C -0.3860(6) 0.1019(10) 0.0559(3) 0.0360(14) Uani 1 1 d . . . . .
H16A H -0.387879 0.159758 0.002148 0.054 Uiso 1 1 calc R U . . .
H16B H -0.494799 0.162001 0.083696 0.054 Uiso 1 1 calc R U . . .
H16C H -0.396928 -0.056341 0.053978 0.054 Uiso 1 1 calc R U . . .

loop_
_atom_site_aniso_label
_atom_site_aniso_U_11
_atom_site_aniso_U_22
_atom_site_aniso_U_33
_atom_site_aniso_U_23
_atom_site_aniso_U_13
_atom_site_aniso_U_12
O1 0.0229(14) 0.0363(19) 0.0415(17) 0.0049(17) -0.0115(13) -0.0096(15)
O2 0.044(2) 0.037(2) 0.063(2) 0.010(2) -0.0236(17) -0.0041(19)
O3 0.0229(14) 0.0336(18) 0.0371(16) 0.0009(16) -0.0010(12) -0.0088(15)
O4 0.0233(13) 0.0251(15) 0.0231(12) -0.0021(14) -0.0009(11) 0.0040(14)
O5 0.0354(16) 0.0372(19) 0.0316(15) -0.0107(17) -0.0025(13) 0.0087(17)
C1 0.0202(18) 0.029(3) 0.028(2) -0.001(2) -0.0041(16) -0.0001(19)
C2 0.026(2) 0.028(2) 0.027(2) 0.005(2) -0.0071(16) 0.003(2)
C3 0.0181(17) 0.024(2) 0.0281(19) 0.001(2) 0.0069(15) -0.0058(18)
C4 0.0159(17) 0.028(2) 0.0235(17) -0.003(2) 0.0040(14) 0.0025(19)
C5 0.0169(18) 0.027(2) 0.0276(19) 0.005(2) -0.0021(16) 0.0007(19)
C6 0.032(2) 0.022(2) 0.034(2) 0.005(2) -0.0069(19) -0.003(2)
C7 0.024(2) 0.025(2) 0.0246(19) 0.0005(19) -0.0016(17) -0.0011(19)
C8 0.0167(18) 0.028(2) 0.0273(19) 0.003(2) 0.0056(16) 0.0021(19)
C9 0.0243(19) 0.023(2) 0.0278(19) 0.002(2) 0.0016(16) -0.003(2)
C10 0.024(2) 0.026(3) 0.032(2) 0.000(2) 0.0046(17) -0.0018(19)
C11 0.0236(19) 0.024(2) 0.0225(18) 0.000(2) -0.0033(16) -0.004(2)
C12 0.0238(19) 0.021(2) 0.030(2) -0.002(2) -0.0007(16) -0.002(2)
C13 0.0196(18) 0.031(2) 0.030(2) -0.001(2) -0.0011(16) -0.009(2)
C14 0.026(2) 0.038(3) 0.029(2) 0.005(2) -0.0014(17) 0.002(2)
C15 0.0185(18) 0.035(3) 0.030(2) 0.000(2) -0.0052(16) 0.000(2)
C16 0.021(2) 0.048(3) 0.039(2) 0.006(3) -0.0091(18) -0.013(2)

loop_
_atom_type_symbol
_atom_type_description
_atom_type_scat_dispersion_real
_atom_type_scat_dispersion_imag
_atom_type_scat_source
C C 0.0181 0.0091 'International Tables Vol C Tables 4.2.6.8 and 6.1.1.4'
H H 0.0000 0.0000 'International Tables Vol C Tables 4.2.6.8 and 6.1.1.4'
O O 0.0492 0.0322 'International Tables Vol C Tables 4.2.6.8 and 6.1.1.4'

loop_
_geom_angle_atom_site_label_1
_geom_angle_atom_site_label_2
_geom_angle_atom_site_label_3
_geom_angle
_geom_angle_site_symmetry_1
_geom_angle_site_symmetry_3
_geom_angle_publ_flag
C15 O1 C16 115.7(4) . . ?
C13 O4 C11 118.3(4) . . ?
C2 C1 C6 119.5(4) . . ?
C2 C1 C15 118.5(4) . . ?
C6 C1 C15 122.0(5) . . ?
C1 C2 H2 120.0 . . ?
C1 C2 C3 119.9(4) . . ?
C3 C2 H2 120.0 . . ?
C2 C3 H3 119.6 . . ?
C2 C3 C4 120.8(5) . . ?
C4 C3 H3 119.6 . . ?
C3 C4 C5 119.1(4) . . ?
C3 C4 C7 121.1(4) . . ?
C5 C4 C7 119.7(4) . . ?
C4 C5 H5 120.1 . . ?
C6 C5 C4 119.8(4) . . ?
C6 C5 H5 120.1 . . ?
C1 C6 H6 119.6 . . ?
C5 C6 C1 120.9(5) . . ?
C5 C6 H6 119.6 . . ?
C4 C7 C8 130.4(4) . . ?
C10 C7 C4 135.5(5) . . ?
C10 C7 C8 94.0(4) . . ?
C7 C8 H8A 114.7 . . ?
C7 C8 H8B 114.7 . . ?
C7 C8 C9 83.6(4) . . ?
H8A C8 H8B 111.8 . . ?
C9 C8 H8A 114.7 . . ?
C9 C8 H8B 114.7 . . ?
C10 C9 C8 89.5(3) . . ?
C11 C9 C8 133.4(5) . . ?
C11 C9 C10 136.9(5) . . ?
C7 C10 C9 92.9(4) . . ?
C7 C10 H10 133.6 . . ?
C9 C10 H10 133.6 . . ?
O4 C11 C12 117.2(4) . . ?
C9 C11 O4 120.5(5) . . ?
C9 C11 C12 121.9(4) . . ?
O3 C12 C11 124.2(4) . . ?
O3 C12 H12 117.9 . . ?
C11 C12 H12 117.9 . . ?
O4 C13 C14 111.7(4) . . ?
O5 C13 O4 121.1(4) . . ?
O5 C13 C14 127.2(4) . . ?
C13 C14 H14A 109.5 . . ?
C13 C14 H14B 109.5 . . ?
C13 C14 H14C 109.5 . . ?
H14A C14 H14B 109.5 . . ?
H14A C14 H14C 109.5 . . ?
H14B C14 H14C 109.5 . . ?
O1 C15 C1 110.8(4) . . ?
O2 C15 O1 124.0(4) . . ?
O2 C15 C1 125.1(5) . . ?
O1 C16 H16A 109.5 . . ?
O1 C16 H16B 109.5 . . ?
O1 C16 H16C 109.5 . . ?
H16A C16 H16B 109.5 . . ?
H16A C16 H16C 109.5 . . ?
H16B C16 H16C 109.5 . . ?

loop_
_geom_bond_atom_site_label_1
_geom_bond_atom_site_label_2
_geom_bond_distance
_geom_bond_site_symmetry_2
_geom_bond_publ_flag
O1 C15 1.355(7) . ?
O1 C16 1.451(5) . ?
O2 C15 1.188(7) . ?
O3 C12 1.232(5) . ?
O4 C11 1.384(6) . ?
O4 C13 1.365(5) . ?
O5 C13 1.215(6) . ?
C1 C2 1.389(7) . ?
C1 C6 1.391(7) . ?
C1 C15 1.486(6) . ?
C2 H2 0.9300 . ?
C2 C3 1.392(6) . ?
C3 H3 0.9300 . ?
C3 C4 1.393(6) . ?
C4 C5 1.402(7) . ?
C4 C7 1.452(6) . ?
C5 H5 0.9300 . ?
C5 C6 1.386(6) . ?
C6 H6 0.9300 . ?
C7 C8 1.515(7) . ?
C7 C10 1.361(6) . ?
C8 H8A 0.9700 . ?
C8 H8B 0.9700 . ?
C8 C9 1.541(6) . ?
C9 C10 1.449(7) . ?
C9 C11 1.332(6) . ?
C10 H10 0.9300 . ?
C11 C12 1.453(7) . ?
C12 H12 0.9300 . ?
C13 C14 1.465(7) . ?
C14 H14A 0.9600 . ?
C14 H14B 0.9600 . ?
C14 H14C 0.9600 . ?
C16 H16A 0.9600 . ?
C16 H16B 0.9600 . ?
C16 H16C 0.9600 . ?

loop_
_geom_torsion_atom_site_label_1
_geom_torsion_atom_site_label_2
_geom_torsion_atom_site_label_3
_geom_torsion_atom_site_label_4
_geom_torsion
_geom_torsion_site_symmetry_1
_geom_torsion_site_symmetry_2
_geom_torsion_site_symmetry_3
_geom_torsion_site_symmetry_4
_geom_torsion_publ_flag
O4 C11 C12 O3 8.3(7) . . . . ?
C1 C2 C3 C4 0.9(7) . . . . ?
C2 C1 C6 C5 -1.7(7) . . . . ?
C2 C1 C15 O1 176.7(4) . . . . ?
C2 C1 C15 O2 -2.4(7) . . . . ?
C2 C3 C4 C5 -1.8(6) . . . . ?
C2 C3 C4 C7 179.8(4) . . . . ?
C3 C4 C5 C6 1.0(6) . . . . ?
C3 C4 C7 C8 -1.0(7) . . . . ?
C3 C4 C7 C10 -177.8(5) . . . . ?
C4 C5 C6 C1 0.8(7) . . . . ?
C4 C7 C8 C9 -177.2(5) . . . . ?
C4 C7 C10 C9 176.9(5) . . . . ?
C5 C4 C7 C8 -179.3(4) . . . . ?
C5 C4 C7 C10 3.8(8) . . . . ?
C6 C1 C2 C3 0.8(7) . . . . ?
C6 C1 C15 O1 -4.3(6) . . . . ?
C6 C1 C15 O2 176.6(5) . . . . ?
C7 C4 C5 C6 179.4(4) . . . . ?
C7 C8 C9 C10 -0.6(3) . . . . ?
C7 C8 C9 C11 173.9(5) . . . . ?
C8 C7 C10 C9 -0.6(4) . . . . ?
C8 C9 C10 C7 0.6(4) . . . . ?
C8 C9 C11 O4 -169.0(4) . . . . ?
C8 C9 C11 C12 3.8(8) . . . . ?
C9 C11 C12 O3 -164.7(5) . . . . ?
C10 C7 C8 C9 0.6(4) . . . . ?
C10 C9 C11 O4 2.9(8) . . . . ?
C10 C9 C11 C12 175.7(5) . . . . ?
C11 O4 C13 O5 9.6(6) . . . . ?
C11 O4 C13 C14 -169.8(4) . . . . ?
C11 C9 C10 C7 -173.5(6) . . . . ?
C13 O4 C11 C9 -123.2(5) . . . . ?
C13 O4 C11 C12 63.7(5) . . . . ?
C15 C1 C2 C3 179.8(4) . . . . ?
C15 C1 C6 C5 179.3(4) . . . . ?
C16 O1 C15 O2 -1.2(7) . . . . ?
C16 O1 C15 C1 179.7(4) . . . . ?
